data_7247439
loop_
_publ_author_name
'Abou Taka, Ali'
'Reynolds, 3rd, Joseph E'
'Cole-Filipiak, Neil C'
'Shivanna, Mohana'
'Yu, Christine J.'
'Feng, Patrick'
'Allendorf, Mark D.'
'Ramasesha, Krupa'
'Stavila, Vitalie'
'McCaslin, Laura M.'

_publ_section_title
;
 Comparing the structures and photophysical properties of two charge
 transfer co-crystals.
;
_journal_issue 40
_journal_name_full 'Physical chemistry chemical physics : PCCP'
_journal_page_first 27065
_journal_page_last 27074
_journal_paper_doi 10.1039/d3cp03720g
_journal_volume 25
_journal_year 2023
_chemical_formula_moiety 'C10 H2 N4, C17 H13 N'
_chemical_formula_sum 'C27 H15 N5'
_chemical_formula_weight 409.44
_space_group_crystal_system monoclinic
_space_group_IT_number 14
_space_group_name_Hall '-P 2ybc'
_space_group_name_H-M_alt 'P 1 21/c 1'
_atom_sites_solution_hydrogens geom
_atom_sites_solution_primary direct
_audit_creation_date 2022-06-28
_audit_creation_method
;
Olex2 1.5
(compiled 2021.12.09 svn.r5202d8cf for OlexSys, GUI svn.r6439)
;
_audit_update_record
;
2023-08-03 deposited with the CCDC.	2023-09-26 downloaded from the CCDC.
;
_cell_angle_alpha 90
_cell_angle_beta 106.283(4)
_cell_angle_gamma 90
_cell_formula_units_Z 4
_cell_length_a 6.7312(3)
_cell_length_b 36.6599(13)
_cell_length_c 9.5150(4)
_cell_measurement_reflns_used 2625
_cell_measurement_temperature 99.95(10)
_cell_measurement_theta_max 68.1260
_cell_measurement_theta_min 4.7860
_cell_volume 2253.79(17)
_computing_cell_refinement 'CrysAlisPro 1.171.39.46 (Rigaku OD, 2018)'
_computing_data_collection 'CrysAlisPro 1.171.39.46 (Rigaku OD, 2018)'
_computing_data_reduction 'CrysAlisPro 1.171.39.46 (Rigaku OD, 2018)'
_computing_molecular_graphics 'Olex2 1.5 (Dolomanov et al., 2009)'
_computing_publication_material 'Olex2 1.5 (Dolomanov et al., 2009)'
_computing_structure_refinement 'SHELXL 2018/3 (Sheldrick, 2015)'
_computing_structure_solution 'SHELXS  (Sheldrick, 2008)'
_diffrn_ambient_environment N~2~
_diffrn_ambient_temperature 99.95(10)
_diffrn_detector 'CCD plate'
_diffrn_detector_area_resol_mean 10.2358
_diffrn_detector_type Atlas
_diffrn_measured_fraction_theta_full 0.996
_diffrn_measured_fraction_theta_max 0.972
_diffrn_measurement_details
;
List of Runs (angles in degrees, time in seconds):

  # Type    Start    End  Width  t~exp~   \w     \q     \k     \f   Frames
#--------------------------------------------------------------------------
  1  \w    -55.00  32.00   1.00   22.50    --  -42.47  38.00   0.00   87
  2  \w    -76.00  26.00   1.00   22.50    --  -42.47  19.00 -90.00  102
  3  \w     73.00 174.00   1.00   65.00    --  102.45  61.00 -60.00  101
  4  \w    123.00 155.00   1.00   65.00    --  102.45 125.00 -60.00   32
  5  \w    101.00 132.00   1.00   65.00    --  102.45 -61.00-150.00   31
  6  \w     30.00  77.00   1.00   65.00    --  102.45 -61.00-150.00   47
  7  \w     74.00 160.00   1.00   65.00    --  102.45  61.00  30.00   86
  8  \w    112.00 143.00   1.00   65.00    --  102.45  77.00 -30.00   31
  9  \w     98.00 135.00   1.00   65.00    --  102.45 125.00 -30.00   37
 10  \w    138.00 164.00   1.00   65.00    --  102.45 125.00 -30.00   26
 11  \w    132.00 178.00   1.00   65.00    --  102.45  77.00 120.00   46
;
_diffrn_measurement_device 'four-circle diffractometer'
_diffrn_measurement_device_type 'SuperNova, Dual, Cu at home/near, Atlas'
_diffrn_measurement_method '\w scans'
_diffrn_orient_matrix_type 'CrysAlisPro convention (1999,Acta A55,543-557)'
_diffrn_orient_matrix_UB_11 -0.1730409000
_diffrn_orient_matrix_UB_12 0.0287689000
_diffrn_orient_matrix_UB_13 -0.0304468000
_diffrn_orient_matrix_UB_21 0.0994812000
_diffrn_orient_matrix_UB_22 0.0173632000
_diffrn_orient_matrix_UB_23 0.1505777000
_diffrn_orient_matrix_UB_31 0.1297588000
_diffrn_orient_matrix_UB_32 0.0251040000
_diffrn_orient_matrix_UB_33 -0.0690603000
_diffrn_radiation_monochromator mirror
_diffrn_radiation_probe x-ray
_diffrn_radiation_type 'Cu K\a'
_diffrn_radiation_wavelength 1.54184
_diffrn_reflns_av_R_equivalents 0.0264
_diffrn_reflns_av_unetI/netI 0.0314
_diffrn_reflns_Laue_measured_fraction_full 0.996
_diffrn_reflns_Laue_measured_fraction_max 0.972
_diffrn_reflns_limit_h_max 6
_diffrn_reflns_limit_h_min -8
_diffrn_reflns_limit_k_max 39
_diffrn_reflns_limit_k_min -44
_diffrn_reflns_limit_l_max 11
_diffrn_reflns_limit_l_min -11
_diffrn_reflns_number 8966
_diffrn_reflns_point_group_measured_fraction_full 0.996
_diffrn_reflns_point_group_measured_fraction_max 0.972
_diffrn_reflns_theta_full 67.684
_diffrn_reflns_theta_max 72.129
_diffrn_reflns_theta_min 4.825
_diffrn_source 'micro-focus sealed X-ray tube'
_diffrn_source_type 'SuperNova (Cu) X-ray Source'
_exptl_absorpt_coefficient_mu 0.586
_exptl_absorpt_correction_T_max 1.00000
_exptl_absorpt_correction_T_min 0.87727
_exptl_absorpt_correction_type multi-scan
_exptl_absorpt_process_details
;
CrysAlisPro 1.171.39.46 (Rigaku Oxford Diffraction, 2018)
Empirical absorption correction using spherical harmonics,
 implemented in SCALE3 ABSPACK scaling algorithm.
;
_exptl_crystal_colour 'clear yellow'
_exptl_crystal_colour_lustre clear
_exptl_crystal_colour_primary yellow
_exptl_crystal_density_diffrn 1.207
_exptl_crystal_density_method 'not measured'
_exptl_crystal_description plate
_exptl_crystal_F_000 848
_exptl_crystal_preparation 'cryoloop with paratone oil'
_exptl_crystal_recrystallization_method 'slow evaporation / 1:1 DMF:MeCN'
_exptl_crystal_size_max 0.17
_exptl_crystal_size_mid 0.077
_exptl_crystal_size_min 0.037
_refine_diff_density_max 0.940
_refine_diff_density_min -0.336
_refine_diff_density_rms 0.086
_refine_ls_extinction_method none
_refine_ls_goodness_of_fit_ref 1.085
_refine_ls_hydrogen_treatment constr
_refine_ls_matrix_type full
_refine_ls_number_parameters 353
_refine_ls_number_reflns 4325
_refine_ls_number_restraints 102
_refine_ls_restrained_S_all 1.074
_refine_ls_R_factor_all 0.1331
_refine_ls_R_factor_gt 0.1237
_refine_ls_shift/su_max 0.000
_refine_ls_shift/su_mean 0.000
_refine_ls_structure_factor_coef Fsqd
_refine_ls_weighting_details 'w=1/[\s^2^(Fo^2^)+(0.1316P)^2^+8.6783P] where P=(Fo^2^+2Fc^2^)/3'
_refine_ls_weighting_scheme calc
_refine_ls_wR_factor_gt 0.3330
_refine_ls_wR_factor_ref 0.3397
_reflns_Friedel_coverage 0.000
_reflns_number_gt 3702
_reflns_number_total 4325
_reflns_threshold_expression 'I > 2\s(I)'
_cod_data_source_file d3cp03720g2.cif
_cod_data_source_block Npe-TCNB
_cod_depositor_comments 'Adding full bibliography for 7247438--7247439.cif.'
_cod_database_code 7247439
_shelx_shelxl_version_number 2018/3
_chemical_oxdiff_formula N5C26H15
_chemical_oxdiff_usercomment '1:1 acetonitrile:DMF'
_shelx_space_group_comment
;
The symmetry employed for this shelxl refinement is uniquely defined
by the following loop, which should always be used as a source of
symmetry information in preference to the above space-group names.
They are only intended as comments.
;
_olex2_refinement_description
;
1. Fixed Uiso
 At 1.2 times of:
  All C(H) groups, All C(H,H) groups
2. Uiso/Uaniso restraints and constraints
N1 \\sim N1A: within 2A with sigma of 0.01 and sigma for terminal atoms of 0.02
within 2A
C3 \\sim C6 \\sim C3A \\sim C6A: within 2A with sigma of 0.01 and sigma for
terminal atoms of 0.02 within 2A
C1 \\sim C2 \\sim C4 \\sim C5 \\sim C1A \\sim C2A \\sim C4A \\sim C5A: within
2A with sigma of 0.01 and sigma for terminal atoms of 0.02 within 2A
3. Others
 Sof(H7B)=Sof(N1A)=Sof(C1A)=Sof(H1A)=Sof(C2A)=Sof(H2A)=Sof(C3A)=Sof(C4A)=
 Sof(H4A)=Sof(C5A)=Sof(H5A)=Sof(C6A)=Sof(H6A)=1-FVAR(1)
 Sof(H7A)=Sof(N1)=Sof(C1)=Sof(H1)=Sof(C2)=Sof(H2)=Sof(C3)=Sof(C4)=Sof(H4)=
 Sof(C5)=Sof(H5)=Sof(C6)=Sof(H6)=FVAR(1)
4.a Aromatic/amide H refined with riding coordinates:
 C22(H22), C27(H27), C7(H7B), C7(H7A), C9(H9), C10(H10), C11(H11), C13(H13),
 C14(H14), C15(H15), C16(H16), C1(H1), C2(H2), C4(H4), C5(H5), C6(H6), C1A(H1A),
  C2A(H2A), C4A(H4A), C5A(H5A), C6A(H6A)
;
_smtbx_masks_void_probe_radius 1.2
_smtbx_masks_void_truncation_radius 1.2
_olex2_submission_special_instructions 'No special instructions were received'
_oxdiff_exptl_absorpt_empirical_details
;
Empirical correction (ABSPACK) includes:
- Absorption correction using spherical harmonics
- Frame scaling
;
_oxdiff_exptl_absorpt_empirical_full_max 1.399
_oxdiff_exptl_absorpt_empirical_full_min 0.802

loop_
_space_group_symop_operation_xyz
'x, y, z'
'-x, y+1/2, -z+1/2'
'-x, -y, -z'
'x, -y-1/2, z-1/2'

loop_
_atom_site_label
_atom_site_type_symbol
_atom_site_fract_x
_atom_site_fract_y
_atom_site_fract_z
_atom_site_U_iso_or_equiv
_atom_site_adp_type
_atom_site_occupancy
_atom_site_site_symmetry_order
_atom_site_calc_flag
_atom_site_refinement_flags_posn
_atom_site_refinement_flags_adp
_atom_site_refinement_flags_occupancy
_atom_site_disorder_assembly
_atom_site_disorder_group
N2 N -0.1655(7) 0.38942(11) 0.6917(4) 0.0414(10) Uani 1 1 d . . . . .
N3 N -0.1692(5) 0.28007(10) 0.6873(4) 0.0291(8) Uani 1 1 d . . . . .
N4 N -0.4799(5) 0.28317(10) -0.0677(4) 0.0277(8) Uani 1 1 d . . . . .
N5 N -0.4820(8) 0.39285(11) -0.0541(4) 0.0460(11) Uani 1 1 d . . . . .
C18 C -0.2127(7) 0.37335(11) 0.5830(5) 0.0302(9) Uani 1 1 d . . . . .
C19 C -0.2154(6) 0.29570(10) 0.5783(4) 0.0212(8) Uani 1 1 d . . . . .
C20 C -0.2705(6) 0.35381(11) 0.4466(4) 0.0236(8) Uani 1 1 d . . . . .
C21 C -0.2719(5) 0.31581(10) 0.4430(4) 0.0193(8) Uani 1 1 d . . . . .
C22 C -0.3270(5) 0.29740(10) 0.3104(4) 0.0194(8) Uani 1 1 d . . . . .
H22 H -0.328818 0.272035 0.308761 0.023 Uiso 1 1 calc R U . . .
C23 C -0.3793(5) 0.31691(11) 0.1802(4) 0.0207(8) Uani 1 1 d . . . . .
C24 C -0.4354(6) 0.29811(11) 0.0428(4) 0.0213(8) Uani 1 1 d . . . . .
C25 C -0.4372(7) 0.37595(12) 0.0508(4) 0.0314(10) Uani 1 1 d . . . . .
C26 C -0.3787(6) 0.35522(11) 0.1842(4) 0.0233(8) Uani 1 1 d . . . . .
C27 C -0.3236(7) 0.37386(11) 0.3164(4) 0.0275(9) Uani 1 1 d . . . . .
H27 H -0.322065 0.399228 0.318375 0.033 Uiso 1 1 calc R U . . .
C7 C 0.2421(9) 0.40796(14) 0.4804(5) 0.0441(12) Uani 1 1 d . . . . .
H7B H 0.246187 0.422521 0.401188 0.053 Uiso 0.386(8) 1 calc R U P A 2
H7A H 0.169668 0.422119 0.401523 0.053 Uiso 0.614(8) 1 calc R U P A 1
C8 C 0.2322(6) 0.36895(12) 0.4587(4) 0.0281(9) Uani 1 1 d . . . . .
C9 C 0.2838(6) 0.34596(14) 0.5803(5) 0.0335(10) Uani 1 1 d . . . . .
H9 H 0.323030 0.356064 0.673640 0.040 Uiso 1 1 calc R U . . .
C10 C 0.2779(6) 0.30816(13) 0.5647(5) 0.0313(10) Uani 1 1 d . . . . .
H10 H 0.313504 0.293450 0.647685 0.038 Uiso 1 1 calc R U . . .
C11 C 0.2208(6) 0.29253(12) 0.4300(5) 0.0285(9) Uani 1 1 d . . . . .
H11 H 0.215370 0.267254 0.421307 0.034 Uiso 1 1 calc R U . . .
C12 C 0.1697(6) 0.31445(11) 0.3034(4) 0.0241(8) Uani 1 1 d . . . . .
C13 C 0.1117(6) 0.29794(13) 0.1631(5) 0.0315(10) Uani 1 1 d . . . . .
H13 H 0.108054 0.272644 0.155652 0.038 Uiso 1 1 calc R U . . .
C14 C 0.0613(7) 0.31844(15) 0.0394(5) 0.0371(11) Uani 1 1 d . . . . .
H14 H 0.023848 0.307224 -0.051907 0.045 Uiso 1 1 calc R U . . .
C15 C 0.0658(7) 0.35632(15) 0.0497(5) 0.0372(11) Uani 1 1 d . . . . .
H15 H 0.031103 0.370177 -0.035600 0.045 Uiso 1 1 calc R U . . .
C16 C 0.1207(7) 0.37378(13) 0.1836(4) 0.0316(10) Uani 1 1 d . . . . .
H16 H 0.122149 0.399125 0.187545 0.038 Uiso 1 1 calc R U . . .
C17 C 0.1750(6) 0.35323(12) 0.3153(4) 0.0247(9) Uani 1 1 d . . . . .
N1 N 0.369(2) 0.5411(3) 0.6736(13) 0.073(3) Uani 0.614(8) 1 d . U P A 1
C1 C 0.455(3) 0.5176(3) 0.7748(14) 0.090(4) Uani 0.614(8) 1 d . U P A 1
H1 H 0.525760 0.526408 0.866838 0.108 Uiso 0.614(8) 1 calc R U P A 1
C2 C 0.446(3) 0.4801(3) 0.7532(13) 0.089(4) Uani 0.614(8) 1 d . U P A 1
H2 H 0.507311 0.464851 0.831509 0.107 Uiso 0.614(8) 1 calc R U P A 1
C3 C 0.3468(19) 0.4644(3) 0.6169(11) 0.047(2) Uani 0.614(8) 1 d . U P A 1
C4 C 0.235(4) 0.4911(8) 0.519(4) 0.069(4) Uani 0.614(8) 1 d . U P A 1
H4 H 0.154982 0.483965 0.426876 0.083 Uiso 0.614(8) 1 calc R U P A 1
C5 C 0.243(3) 0.5265(5) 0.556(2) 0.068(4) Uani 0.614(8) 1 d . U P A 1
H5 H 0.150416 0.542043 0.493069 0.082 Uiso 0.614(8) 1 calc R U P A 1
C6 C 0.3409(19) 0.4254(3) 0.5976(12) 0.050(2) Uani 0.614(8) 1 d . U P A 1
H6 H 0.414821 0.411488 0.676654 0.059 Uiso 0.614(8) 1 calc R U P A 1
N1A N 0.235(3) 0.5407(4) 0.692(2) 0.074(4) Uani 0.386(8) 1 d . U P A 2
C1A C 0.217(4) 0.5150(4) 0.788(2) 0.090(4) Uani 0.386(8) 1 d . U P A 2
H1A H 0.189547 0.522230 0.874810 0.108 Uiso 0.386(8) 1 calc R U P A 2
C2A C 0.236(4) 0.4779(5) 0.763(2) 0.088(4) Uani 0.386(8) 1 d . U P A 2
H2A H 0.242069 0.461730 0.838820 0.106 Uiso 0.386(8) 1 calc R U P A 2
C3A C 0.248(3) 0.4644(4) 0.6358(17) 0.044(3) Uani 0.386(8) 1 d . U P A 2
C4A C 0.293(6) 0.4887(14) 0.516(6) 0.069(5) Uani 0.386(8) 1 d . U P A 2
H4A H 0.302441 0.478378 0.428504 0.083 Uiso 0.386(8) 1 calc R U P A 2
C5A C 0.318(5) 0.5252(9) 0.538(4) 0.072(5) Uani 0.386(8) 1 d . U P A 2
H5A H 0.372856 0.540470 0.480246 0.087 Uiso 0.386(8) 1 calc R U P A 2
C6A C 0.246(3) 0.4249(5) 0.6080(19) 0.043(3) Uani 0.386(8) 1 d . U P A 2
H6A H 0.247707 0.409861 0.686882 0.051 Uiso 0.386(8) 1 calc R U P A 2

loop_
_atom_site_aniso_label
_atom_site_aniso_U_11
_atom_site_aniso_U_22
_atom_site_aniso_U_33
_atom_site_aniso_U_23
_atom_site_aniso_U_13
_atom_site_aniso_U_12
N2 0.057(3) 0.035(2) 0.028(2) -0.0068(16) 0.0041(18) 0.0042(18)
N3 0.0319(19) 0.0301(19) 0.0223(17) 0.0009(14) 0.0028(14) 0.0005(14)
N4 0.0285(17) 0.0341(19) 0.0206(17) -0.0014(14) 0.0070(13) -0.0006(14)
N5 0.069(3) 0.038(2) 0.028(2) 0.0092(17) 0.0075(19) 0.008(2)
C18 0.039(2) 0.024(2) 0.024(2) 0.0019(17) 0.0048(17) 0.0030(17)
C19 0.0217(18) 0.0221(18) 0.0207(19) -0.0002(15) 0.0075(14) -0.0009(15)
C20 0.026(2) 0.027(2) 0.0170(18) -0.0015(15) 0.0044(15) 0.0006(15)
C21 0.0140(16) 0.0260(19) 0.0180(18) 0.0000(14) 0.0046(13) -0.0001(14)
C22 0.0186(17) 0.0199(18) 0.0204(18) -0.0008(14) 0.0066(14) -0.0012(14)
C23 0.0161(17) 0.027(2) 0.0185(18) -0.0014(15) 0.0041(14) 0.0008(14)
C24 0.0169(17) 0.0282(19) 0.0186(18) 0.0010(15) 0.0049(14) -0.0001(14)
C25 0.046(3) 0.026(2) 0.021(2) 0.0002(17) 0.0083(18) 0.0032(18)
C26 0.026(2) 0.027(2) 0.0163(18) 0.0015(15) 0.0043(15) 0.0029(15)
C27 0.039(2) 0.0219(19) 0.0205(19) 0.0024(15) 0.0063(17) 0.0022(17)
C7 0.061(3) 0.035(3) 0.034(2) 0.003(2) 0.009(2) 0.001(2)
C8 0.025(2) 0.033(2) 0.026(2) -0.0039(17) 0.0062(16) -0.0014(16)
C9 0.023(2) 0.057(3) 0.0190(19) -0.0045(18) 0.0042(16) -0.0016(19)
C10 0.021(2) 0.045(3) 0.027(2) 0.0103(18) 0.0053(16) -0.0003(18)
C11 0.0194(19) 0.032(2) 0.036(2) 0.0069(17) 0.0104(16) 0.0037(16)
C12 0.0155(17) 0.032(2) 0.026(2) 0.0019(16) 0.0075(15) -0.0018(15)
C13 0.0196(19) 0.039(2) 0.037(2) -0.0114(19) 0.0103(17) -0.0058(17)
C14 0.023(2) 0.064(3) 0.024(2) -0.011(2) 0.0069(17) -0.008(2)
C15 0.029(2) 0.064(3) 0.019(2) 0.005(2) 0.0067(17) 0.002(2)
C16 0.037(2) 0.036(2) 0.022(2) 0.0044(17) 0.0083(17) 0.0016(18)
C17 0.0226(19) 0.033(2) 0.0169(18) -0.0011(15) 0.0026(15) 0.0010(16)
N1 0.098(8) 0.034(4) 0.083(6) -0.003(4) 0.017(6) -0.002(6)
C1 0.162(10) 0.041(5) 0.059(5) 0.001(4) 0.016(6) -0.007(6)
C2 0.163(10) 0.037(4) 0.057(5) -0.005(4) 0.011(6) -0.009(6)
C3 0.065(6) 0.041(4) 0.038(4) -0.001(3) 0.018(4) 0.009(5)
C4 0.086(13) 0.039(5) 0.078(5) 0.003(4) 0.017(8) 0.012(8)
C5 0.087(12) 0.042(4) 0.076(6) -0.002(4) 0.023(7) 0.016(7)
C6 0.065(6) 0.041(4) 0.040(4) 0.001(3) 0.011(5) 0.004(5)
N1A 0.089(10) 0.039(6) 0.080(8) 0.005(6) -0.001(9) -0.008(8)
C1A 0.162(11) 0.033(6) 0.057(7) -0.006(5) 0.004(8) 0.001(7)
C2A 0.160(11) 0.036(6) 0.052(6) -0.012(5) 0.003(8) 0.005(7)
C3A 0.058(7) 0.038(5) 0.040(5) 0.003(4) 0.022(5) 0.005(6)
C4A 0.091(14) 0.038(6) 0.078(6) -0.001(5) 0.020(9) 0.014(9)
C5A 0.091(14) 0.041(6) 0.080(7) -0.003(6) 0.017(9) 0.012(9)
C6A 0.059(7) 0.038(5) 0.034(5) -0.001(4) 0.017(6) 0.005(6)

loop_
_atom_type_symbol
_atom_type_description
_atom_type_scat_dispersion_real
_atom_type_scat_dispersion_imag
_atom_type_scat_source
C C 0.0181 0.0091 'International Tables Vol C Tables 4.2.6.8 and 6.1.1.4'
H H 0.0000 0.0000 'International Tables Vol C Tables 4.2.6.8 and 6.1.1.4'
N N 0.0311 0.0180 'International Tables Vol C Tables 4.2.6.8 and 6.1.1.4'

loop_
_geom_angle_atom_site_label_1
_geom_angle_atom_site_label_2
_geom_angle_atom_site_label_3
_geom_angle
_geom_angle_site_symmetry_1
_geom_angle_site_symmetry_3
_geom_angle_publ_flag
N2 C18 C20 179.1(5) . . ?
N3 C19 C21 179.0(4) . . ?
C21 C20 C18 121.2(3) . . ?
C21 C20 C27 120.4(3) . . ?
C27 C20 C18 118.4(4) . . ?
C20 C21 C19 119.5(3) . . ?
C22 C21 C19 120.0(3) . . ?
C22 C21 C20 120.5(3) . . ?
C21 C22 H22 120.1 . . ?
C21 C22 C23 119.8(3) . . ?
C23 C22 H22 120.1 . . ?
C22 C23 C24 120.2(3) . . ?
C22 C23 C26 119.6(3) . . ?
C26 C23 C24 120.2(3) . . ?
N4 C24 C23 179.7(5) . . ?
N5 C25 C26 179.0(5) . . ?
C23 C26 C25 120.5(3) . . ?
C27 C26 C23 121.0(3) . . ?
C27 C26 C25 118.5(4) . . ?
C20 C27 H27 120.6 . . ?
C26 C27 C20 118.8(4) . . ?
C26 C27 H27 120.6 . . ?
C8 C7 H7B 117.6 . . ?
C8 C7 H7A 116.4 . . ?
C6 C7 H7A 116.4 . . ?
C6 C7 C8 127.2(7) . . ?
C6A C7 H7B 117.6 . . ?
C6A C7 C8 124.8(9) . . ?
C9 C8 C7 119.3(4) . . ?
C9 C8 C17 119.0(4) . . ?
C17 C8 C7 121.6(4) . . ?
C8 C9 H9 119.3 . . ?
C10 C9 C8 121.4(4) . . ?
C10 C9 H9 119.3 . . ?
C9 C10 H10 119.6 . . ?
C11 C10 C9 120.8(4) . . ?
C11 C10 H10 119.6 . . ?
C10 C11 H11 119.9 . . ?
C10 C11 C12 120.2(4) . . ?
C12 C11 H11 119.9 . . ?
C11 C12 C13 119.9(4) . . ?
C11 C12 C17 120.4(4) . . ?
C13 C12 C17 119.7(4) . . ?
C12 C13 H13 119.5 . . ?
C14 C13 C12 121.1(4) . . ?
C14 C13 H13 119.5 . . ?
C13 C14 H14 120.1 . . ?
C13 C14 C15 119.8(4) . . ?
C15 C14 H14 120.1 . . ?
C14 C15 H15 119.3 . . ?
C16 C15 C14 121.5(4) . . ?
C16 C15 H15 119.3 . . ?
C15 C16 H16 119.8 . . ?
C15 C16 C17 120.3(4) . . ?
C17 C16 H16 119.8 . . ?
C12 C17 C8 118.1(4) . . ?
C16 C17 C8 124.2(4) . . ?
C16 C17 C12 117.7(4) . . ?
C1 N1 C5 113.9(12) . . ?
N1 C1 H1 118.2 . . ?
N1 C1 C2 123.7(12) . . ?
C2 C1 H1 118.2 . . ?
C1 C2 H2 119.0 . . ?
C1 C2 C3 122.1(11) . . ?
C3 C2 H2 119.0 . . ?
C2 C3 C4 110.6(17) . . ?
C2 C3 C6 120.8(9) . . ?
C4 C3 C6 127.8(17) . . ?
C3 C4 H4 119.3 . . ?
C5 C4 C3 121(2) . . ?
C5 C4 H4 119.3 . . ?
N1 C5 C4 125.9(16) . . ?
N1 C5 H5 117.0 . . ?
C4 C5 H5 117.0 . . ?
C7 C6 C3 126.1(9) . . ?
C7 C6 H6 116.9 . . ?
C3 C6 H6 116.9 . . ?
C1A N1A C5A 116.3(18) . . ?
N1A C1A H1A 118.9 . . ?
N1A C1A C2A 122(2) . . ?
C2A C1A H1A 118.9 . . ?
C1A C2A H2A 118.1 . . ?
C3A C2A C1A 123.8(19) . . ?
C3A C2A H2A 118.1 . . ?
C2A C3A C4A 122(2) . . ?
C2A C3A C6A 122.2(15) . . ?
C6A C3A C4A 115(2) . . ?
C3A C4A H4A 120.2 . . ?
C5A C4A C3A 120(4) . . ?
C5A C4A H4A 120.2 . . ?
N1A C5A H5A 123.7 . . ?
C4A C5A N1A 113(3) . . ?
C4A C5A H5A 123.7 . . ?
C7 C6A C3A 127.6(14) . . ?
C7 C6A H6A 116.2 . . ?
C3A C6A H6A 116.2 . . ?

loop_
_geom_bond_atom_site_label_1
_geom_bond_atom_site_label_2
_geom_bond_distance
_geom_bond_site_symmetry_2
_geom_bond_publ_flag
N2 C18 1.155(6) . ?
N3 C19 1.149(5) . ?
N4 C24 1.148(5) . ?
N5 C25 1.141(6) . ?
C18 C20 1.437(5) . ?
C19 C21 1.439(5) . ?
C20 C21 1.393(5) . ?
C20 C27 1.398(5) . ?
C21 C22 1.387(5) . ?
C22 H22 0.9300 . ?
C22 C23 1.388(5) . ?
C23 C24 1.432(5) . ?
C23 C26 1.405(5) . ?
C25 C26 1.437(5) . ?
C26 C27 1.388(5) . ?
C27 H27 0.9300 . ?
C7 H7B 0.9300 . ?
C7 H7A 0.9300 . ?
C7 C8 1.444(6) . ?
C7 C6 1.296(12) . ?
C7 C6A 1.358(17) . ?
C8 C9 1.394(6) . ?
C8 C17 1.431(5) . ?
C9 H9 0.9300 . ?
C9 C10 1.393(7) . ?
C10 H10 0.9300 . ?
C10 C11 1.358(6) . ?
C11 H11 0.9300 . ?
C11 C12 1.408(6) . ?
C12 C13 1.417(6) . ?
C12 C17 1.426(6) . ?
C13 H13 0.9300 . ?
C13 C14 1.357(7) . ?
C14 H14 0.9300 . ?
C14 C15 1.392(7) . ?
C15 H15 0.9300 . ?
C15 C16 1.381(6) . ?
C16 H16 0.9300 . ?
C16 C17 1.419(5) . ?
N1 C1 1.300(16) . ?
N1 C5 1.31(2) . ?
C1 H1 0.9300 . ?
C1 C2 1.390(15) . ?
C2 H2 0.9300 . ?
C2 C3 1.404(15) . ?
C3 C4 1.41(3) . ?
C3 C6 1.440(14) . ?
C4 H4 0.9300 . ?
C4 C5 1.34(3) . ?
C5 H5 0.9300 . ?
C6 H6 0.9300 . ?
N1A C1A 1.34(3) . ?
N1A C5A 1.80(4) . ?
C1A H1A 0.9300 . ?
C1A C2A 1.40(2) . ?
C2A H2A 0.9300 . ?
C2A C3A 1.33(2) . ?
C3A C4A 1.55(6) . ?
C3A C6A 1.47(2) . ?
C4A H4A 0.9300 . ?
C4A C5A 1.36(4) . ?
C5A H5A 0.9300 . ?
C6A H6A 0.9300 . ?

loop_
_geom_torsion_atom_site_label_1
_geom_torsion_atom_site_label_2
_geom_torsion_atom_site_label_3
_geom_torsion_atom_site_label_4
_geom_torsion
_geom_torsion_site_symmetry_1
_geom_torsion_site_symmetry_2
_geom_torsion_site_symmetry_3
_geom_torsion_site_symmetry_4
_geom_torsion_publ_flag
C18 C20 C21 C19 0.3(6) . . . . ?
C18 C20 C21 C22 -179.6(4) . . . . ?
C18 C20 C27 C26 179.7(4) . . . . ?
C19 C21 C22 C23 -179.3(3) . . . . ?
C20 C21 C22 C23 0.6(5) . . . . ?
C21 C20 C27 C26 0.4(6) . . . . ?
C21 C22 C23 C24 179.7(3) . . . . ?
C21 C22 C23 C26 -0.9(5) . . . . ?
C22 C23 C26 C25 -178.5(4) . . . . ?
C22 C23 C26 C27 0.9(6) . . . . ?
C23 C26 C27 C20 -0.7(6) . . . . ?
C24 C23 C26 C25 1.0(6) . . . . ?
C24 C23 C26 C27 -179.6(4) . . . . ?
C25 C26 C27 C20 178.7(4) . . . . ?
C27 C20 C21 C19 179.6(4) . . . . ?
C27 C20 C21 C22 -0.3(6) . . . . ?
C7 C8 C9 C10 -179.6(4) . . . . ?
C7 C8 C17 C12 179.8(4) . . . . ?
C7 C8 C17 C16 -1.0(7) . . . . ?
C8 C7 C6 C3 -179.4(9) . . . . ?
C8 C7 C6A C3A -177.4(13) . . . . ?
C8 C9 C10 C11 -0.2(6) . . . . ?
C9 C8 C17 C12 1.2(6) . . . . ?
C9 C8 C17 C16 -179.6(4) . . . . ?
C9 C10 C11 C12 1.0(6) . . . . ?
C10 C11 C12 C13 179.6(4) . . . . ?
C10 C11 C12 C17 -0.8(6) . . . . ?
C11 C12 C13 C14 179.8(4) . . . . ?
C11 C12 C17 C8 -0.4(6) . . . . ?
C11 C12 C17 C16 -179.6(4) . . . . ?
C12 C13 C14 C15 -0.2(6) . . . . ?
C13 C12 C17 C8 179.3(4) . . . . ?
C13 C12 C17 C16 0.0(6) . . . . ?
C13 C14 C15 C16 0.0(7) . . . . ?
C14 C15 C16 C17 0.2(7) . . . . ?
C15 C16 C17 C8 -179.5(4) . . . . ?
C15 C16 C17 C12 -0.2(6) . . . . ?
C17 C8 C9 C10 -0.9(6) . . . . ?
C17 C12 C13 C14 0.1(6) . . . . ?
N1 C1 C2 C3 2(3) . . . . ?
C1 N1 C5 C4 -17(2) . . . . ?
C1 C2 C3 C4 -9(2) . . . . ?
C1 C2 C3 C6 179.7(15) . . . . ?
C2 C3 C4 C5 4(3) . . . . ?
C2 C3 C6 C7 174.8(13) . . . . ?
C3 C4 C5 N1 9(3) . . . . ?
C4 C3 C6 C7 6(2) . . . . ?
C5 N1 C1 C2 11(3) . . . . ?
C6 C7 C8 C9 18.3(10) . . . . ?
C6 C7 C8 C17 -160.2(8) . . . . ?
C6 C3 C4 C5 174.4(14) . . . . ?
N1A C1A C2A C3A -9(4) . . . . ?
C1A N1A C5A C4A 18(3) . . . . ?
C1A C2A C3A C4A 15(4) . . . . ?
C1A C2A C3A C6A -173(2) . . . . ?
C2A C3A C4A C5A -1(4) . . . . ?
C2A C3A C6A C7 175(2) . . . . ?
C3A C4A C5A N1A -14(3) . . . . ?
C4A C3A C6A C7 -13(3) . . . . ?
C5A N1A C1A C2A -7(3) . . . . ?
C6A C7 C8 C9 -17.9(12) . . . . ?
C6A C7 C8 C17 163.5(10) . . . . ?
C6A C3A C4A C5A -173(2) . . . . ?

loop_
_smtbx_masks_void_nr
_smtbx_masks_void_average_x
_smtbx_masks_void_average_y
_smtbx_masks_void_average_z
_smtbx_masks_void_volume
_smtbx_masks_void_count_electrons
_smtbx_masks_void_content
1 0.000 0.000 0.500 62.2 27.4 ?
2 0.000 0.500 1.000 62.2 27.4 ?
